data_4085173
loop_
_publ_author_name
'Busto, Natalia'
'Mart\'inez-Alonso, Marta'
'Leal, Jos\'e M.'
'Rodr\'iguez, Ana M.'
'Dom\'inguez, Fernando'
'Acu\~na, M Isabel'
'Espino, Gustavo'
'Garc\'ia, Bego\~na'

_publ_section_title
;
 Monomer--Dimer Divergent Behavior toward DNA in a Half-Sandwich
 Ruthenium(II) Aqua Complex. Antiproliferative Biphasic Activity
;
_journal_issue 1
_journal_name_full Organometallics
_journal_page_first 319
_journal_paper_doi 10.1021/om5011275
_journal_volume 34
_journal_year 2015
_chemical_formula_moiety 'C22 H24 N3 O Ru, B F4'
_chemical_formula_sum 'C22 H24 B F4 N3 O Ru'
_chemical_formula_weight 534.32
_chemical_name_systematic
;
 ?
;
_space_group_crystal_system monoclinic
_space_group_IT_number 14
_space_group_name_Hall '-P 2ybc'
_space_group_name_H-M_alt 'P 1 21/c 1'
_symmetry_space_group_name_Hall '-P 2ybc'
_symmetry_space_group_name_H-M 'P 1 21/c 1'
_atom_sites_solution_hydrogens mixed
_audit_creation_method SHELXL-2013
_cell_angle_alpha 90
_cell_angle_beta 95.6710(10)
_cell_angle_gamma 90
_cell_formula_units_Z 4
_cell_length_a 10.5083(8)
_cell_length_b 19.1404(15)
_cell_length_c 10.9160(9)
_cell_measurement_reflns_used 7053
_cell_measurement_temperature 290(2)
_cell_measurement_theta_max 24.777
_cell_measurement_theta_min 2.128
_cell_volume 2184.8(3)
_computing_structure_refinement 'SHELXL-2013 (Sheldrick, 2013)'
_diffrn_ambient_temperature 290(2)
_diffrn_measured_fraction_theta_full 0.970
_diffrn_measured_fraction_theta_max 1.000
_diffrn_measurement_device_type 'CCD area detector'
_diffrn_measurement_method 'omega and phi scans'
_diffrn_radiation_type MoK\a
_diffrn_radiation_wavelength 0.71073
_diffrn_reflns_av_R_equivalents 0.0374
_diffrn_reflns_av_unetI/netI 0.0332
_diffrn_reflns_Laue_measured_fraction_full 0.970
_diffrn_reflns_Laue_measured_fraction_max 1.000
_diffrn_reflns_limit_h_max 12
_diffrn_reflns_limit_h_min -12
_diffrn_reflns_limit_k_max 22
_diffrn_reflns_limit_k_min -22
_diffrn_reflns_limit_l_max 12
_diffrn_reflns_limit_l_min -12
_diffrn_reflns_number 21285
_diffrn_reflns_point_group_measured_fraction_full 0.970
_diffrn_reflns_point_group_measured_fraction_max 1.000
_diffrn_reflns_theta_full 25.242
_diffrn_reflns_theta_max 24.995
_diffrn_reflns_theta_min 2.128
_exptl_absorpt_coefficient_mu 0.771
_exptl_absorpt_correction_T_max 1.000
_exptl_absorpt_correction_T_min 0.922
_exptl_absorpt_correction_type multi-scan
_exptl_absorpt_process_details SADABS
_exptl_crystal_colour yellow
_exptl_crystal_density_diffrn 1.624
_exptl_crystal_description prism
_exptl_crystal_F_000 1080
_exptl_crystal_size_max 0.100
_exptl_crystal_size_mid 0.050
_exptl_crystal_size_min 0.050
_refine_diff_density_max 0.503
_refine_diff_density_min -0.431
_refine_diff_density_rms 0.063
_refine_ls_extinction_method none
_refine_ls_goodness_of_fit_ref 1.012
_refine_ls_hydrogen_treatment mixed
_refine_ls_matrix_type full
_refine_ls_number_parameters 336
_refine_ls_number_reflns 3836
_refine_ls_number_restraints 0
_refine_ls_restrained_S_all 1.012
_refine_ls_R_factor_all 0.0390
_refine_ls_R_factor_gt 0.0310
_refine_ls_shift/su_max 0.000
_refine_ls_shift/su_mean 0.000
_refine_ls_structure_factor_coef Fsqd
_refine_ls_weighting_details 'w=1/[\s^2^(Fo^2^)+(0.0409P)^2^] where P=(Fo^2^+2Fc^2^)/3'
_refine_ls_weighting_scheme calc
_refine_ls_wR_factor_gt 0.0691
_refine_ls_wR_factor_ref 0.0722
_reflns_Friedel_coverage 0.000
_reflns_number_gt 3300
_reflns_number_total 3836
_reflns_threshold_expression 'I > 2\s(I)'
_cod_data_source_file om5011275_si_002.cif
_cod_data_source_block '[2c]BF4'
_cod_depositor_comments 'Adding full bibliography for 4085173--4085174.cif.'
_cod_database_code 4085173
_shelx_space_group_comment
;
The symmetry employed for this shelxl refinement is uniquely defined
by the following loop, which should always be used as a source of
symmetry information in preference to the above space-group names.
They are only intended as comments.
;
_shelx_estimated_absorpt_t_min 0.927
_shelx_estimated_absorpt_t_max 0.962
_shelxl_version_number 2013-4

loop_
_space_group_symop_operation_xyz
'x, y, z'
'-x, y+1/2, -z+1/2'
'-x, -y, -z'
'x, -y-1/2, z-1/2'

loop_
_atom_site_label
_atom_site_type_symbol
_atom_site_fract_x
_atom_site_fract_y
_atom_site_fract_z
_atom_site_U_iso_or_equiv
_atom_site_adp_type
_atom_site_occupancy
_atom_site_site_symmetry_order
_atom_site_calc_flag
_atom_site_refinement_flags_posn
_atom_site_refinement_flags_adp
_atom_site_refinement_flags_occupancy
_atom_site_disorder_assembly
_atom_site_disorder_group
Ru1 Ru 0.86077(2) 0.11204(2) 0.74753(2) 0.02722(9) Uani 1 1 d . . . . .
N1 N 0.7630(2) 0.03723(11) 0.8455(2) 0.0308(5) Uani 1 1 d . . . . .
N2 N 0.9524(2) 0.11770(11) 0.9237(2) 0.0310(5) Uani 1 1 d . . . . .
N3 N 0.9712(2) 0.07854(12) 1.1210(2) 0.0340(6) Uani 1 1 d . . . . .
O1 O 0.9889(2) 0.02894(14) 0.7210(2) 0.0392(6) Uani 1 1 d . . . . .
C1 C 0.6647(3) -0.00147(15) 0.7975(3) 0.0409(7) Uani 1 1 d . . . . .
H1 H 0.6397 0.0019 0.7136 0.049 Uiso 1 1 calc R U . . .
C2 C 0.5990(3) -0.04613(16) 0.8675(3) 0.0477(8) Uani 1 1 d . . . . .
H2 H 0.5299 -0.0717 0.8315 0.057 Uiso 1 1 calc R U . . .
C3 C 0.6368(3) -0.05238(16) 0.9907(3) 0.0496(9) Uani 1 1 d . . . . .
H3 H 0.5938 -0.0825 1.0394 0.059 Uiso 1 1 calc R U . . .
C4 C 0.7387(3) -0.01367(15) 1.0417(3) 0.0405(7) Uani 1 1 d . . . . .
H4 H 0.7656 -0.0172 1.1253 0.049 Uiso 1 1 calc R U . . .
C5 C 0.8008(3) 0.03054(14) 0.9675(3) 0.0319(6) Uani 1 1 d . . . . .
C6 C 0.9089(3) 0.07492(14) 1.0087(2) 0.0295(6) Uani 1 1 d . . . . .
C7 C 1.0636(3) 0.12892(14) 1.1089(3) 0.0333(7) Uani 1 1 d . . . . .
C8 C 1.1575(3) 0.15648(16) 1.1956(3) 0.0420(8) Uani 1 1 d . . . . .
H8 H 1.1655 0.1411 1.2768 0.050 Uiso 1 1 calc R U . . .
C9 C 1.2373(3) 0.20677(17) 1.1568(3) 0.0489(9) Uani 1 1 d . . . . .
H9 H 1.2984 0.2268 1.2136 0.059 Uiso 1 1 calc R U . . .
C10 C 1.2292(3) 0.22885(16) 1.0337(3) 0.0472(8) Uani 1 1 d . . . . .
H10 H 1.2869 0.2620 1.0104 0.057 Uiso 1 1 calc R U . . .
C11 C 1.1382(3) 0.20275(15) 0.9467(3) 0.0388(7) Uani 1 1 d . . . . .
H11 H 1.1333 0.2175 0.8652 0.047 Uiso 1 1 calc R U . . .
C12 C 1.0532(3) 0.15305(14) 0.9859(3) 0.0306(6) Uani 1 1 d . . . . .
C13 C 0.8729(3) 0.22337(14) 0.7161(3) 0.0385(7) Uani 1 1 d . . . . .
H13 H 0.9178 0.2576 0.7629 0.046 Uiso 1 1 calc R U . . .
C14 C 0.9325(3) 0.18923(15) 0.6238(3) 0.0405(8) Uani 1 1 d . . . . .
H14 H 1.0161 0.2007 0.6108 0.049 Uiso 1 1 calc R U . . .
C15 C 0.8663(3) 0.13728(16) 0.5501(3) 0.0398(7) Uani 1 1 d . . . . .
C16 C 0.7404(3) 0.12089(14) 0.5717(3) 0.0380(7) Uani 1 1 d . . . . .
H16 H 0.6950 0.0875 0.5235 0.046 Uiso 1 1 calc R U . . .
C17 C 0.6824(3) 0.15503(15) 0.6666(3) 0.0347(7) Uani 1 1 d . . . . .
H17 H 0.5996 0.1426 0.6809 0.042 Uiso 1 1 calc R U . . .
C18 C 0.7461(3) 0.20728(14) 0.7401(3) 0.0327(7) Uani 1 1 d . . . . .
C19 C 0.6841(3) 0.24637(16) 0.8395(3) 0.0445(8) Uani 1 1 d . . . . .
H19 H 0.7526 0.2625 0.9004 0.053 Uiso 1 1 calc R U . . .
C20 C 0.6172(4) 0.3110(2) 0.7818(4) 0.0720(12) Uani 1 1 d . . . . .
H20A H 0.6780 0.3392 0.7440 0.108 Uiso 1 1 calc R U . . .
H20B H 0.5813 0.3377 0.8445 0.108 Uiso 1 1 calc R U . . .
H20C H 0.5502 0.2968 0.7207 0.108 Uiso 1 1 calc R U . . .
C21 C 0.5936(4) 0.2024(2) 0.9068(4) 0.0764(13) Uani 1 1 d . . . . .
H21A H 0.5242 0.1866 0.8497 0.115 Uiso 1 1 calc R U . . .
H21B H 0.5605 0.2300 0.9700 0.115 Uiso 1 1 calc R U . . .
H21C H 0.6386 0.1628 0.9434 0.115 Uiso 1 1 calc R U . . .
C22 C 0.9322(4) 0.09771(19) 0.4553(3) 0.0628(11) Uani 1 1 d . . . . .
H22A H 0.9042 0.0499 0.4535 0.094 Uiso 1 1 calc R U . . .
H22B H 1.0231 0.0994 0.4763 0.094 Uiso 1 1 calc R U . . .
H22C H 0.9114 0.1185 0.3759 0.094 Uiso 1 1 calc R U . . .
B1 B 1.3203(5) 0.0712(3) 0.6134(5) 0.0662(13) Uani 1 1 d . . . . .
F1 F 1.2050(13) 0.0919(5) 0.6632(11) 0.080(3) Uani 0.5 1 d . . P A 1
F2 F 1.2754(9) 0.0645(7) 0.4863(9) 0.127(3) Uani 0.5 1 d . . P A 1
F3 F 1.3979(7) 0.1263(5) 0.6256(15) 0.149(5) Uani 0.5 1 d . . P A 1
F4 F 1.3387(12) -0.0005(5) 0.6510(9) 0.103(3) Uani 0.5 1 d . . P A 1
F1A F 1.2073(13) 0.0715(8) 0.6314(16) 0.158(7) Uani 0.5 1 d . . P A 2
F2A F 1.3506(13) 0.0900(7) 0.5095(10) 0.160(4) Uani 0.5 1 d . . P A 2
F3A F 1.3931(9) 0.1029(5) 0.7077(9) 0.129(4) Uani 0.5 1 d . . P A 2
F4A F 1.3874(12) 0.0175(6) 0.6358(15) 0.184(7) Uani 0.5 1 d . . P A 2
H1A H 0.998(3) 0.001(2) 0.766(3) 0.057(13) Uiso 1 1 d . . . . .
H1B H 1.048(4) 0.046(2) 0.695(4) 0.079(17) Uiso 1 1 d . . . . .

loop_
_atom_site_aniso_label
_atom_site_aniso_U_11
_atom_site_aniso_U_22
_atom_site_aniso_U_33
_atom_site_aniso_U_23
_atom_site_aniso_U_13
_atom_site_aniso_U_12
Ru1 0.03006(14) 0.02640(13) 0.02493(14) 0.00142(9) 0.00146(9) 0.00046(10)
N1 0.0313(13) 0.0277(12) 0.0335(14) 0.0004(10) 0.0039(11) -0.0021(10)
N2 0.0325(13) 0.0317(13) 0.0281(13) 0.0001(10) -0.0004(10) -0.0008(11)
N3 0.0386(14) 0.0352(13) 0.0280(13) 0.0018(11) 0.0023(11) 0.0052(11)
O1 0.0480(15) 0.0352(13) 0.0355(13) 0.0082(11) 0.0096(11) 0.0131(12)
C1 0.0404(18) 0.0392(17) 0.0422(18) -0.0020(15) 0.0000(15) -0.0023(15)
C2 0.0401(19) 0.0405(18) 0.063(2) -0.0038(16) 0.0066(17) -0.0115(15)
C3 0.044(2) 0.0400(19) 0.067(2) 0.0115(17) 0.0188(18) -0.0060(16)
C4 0.0437(19) 0.0394(17) 0.0393(18) 0.0092(14) 0.0089(15) 0.0004(15)
C5 0.0319(16) 0.0291(15) 0.0354(17) -0.0006(12) 0.0068(13) 0.0023(12)
C6 0.0322(16) 0.0286(15) 0.0281(15) 0.0009(12) 0.0053(12) 0.0050(12)
C7 0.0355(17) 0.0297(15) 0.0347(16) -0.0040(12) 0.0024(13) 0.0063(13)
C8 0.0445(19) 0.0458(19) 0.0350(17) -0.0091(15) -0.0002(14) 0.0091(16)
C9 0.0359(18) 0.052(2) 0.057(2) -0.0181(17) -0.0071(16) 0.0031(16)
C10 0.0360(18) 0.0426(19) 0.063(2) -0.0067(16) 0.0059(16) -0.0035(15)
C11 0.0375(18) 0.0376(17) 0.0409(18) 0.0005(14) 0.0019(14) -0.0017(14)
C12 0.0314(16) 0.0271(15) 0.0331(16) -0.0042(12) 0.0022(12) 0.0023(12)
C13 0.047(2) 0.0235(15) 0.0432(18) 0.0052(13) -0.0043(15) -0.0019(13)
C14 0.0411(18) 0.0366(17) 0.0444(19) 0.0169(15) 0.0075(15) 0.0015(14)
C15 0.053(2) 0.0392(17) 0.0268(16) 0.0119(13) 0.0051(14) 0.0151(15)
C16 0.0474(19) 0.0325(16) 0.0315(16) -0.0001(13) -0.0089(14) 0.0042(14)
C17 0.0303(16) 0.0389(17) 0.0332(16) 0.0026(13) -0.0047(13) 0.0044(13)
C18 0.0346(17) 0.0290(15) 0.0334(16) 0.0030(12) -0.0024(13) 0.0071(13)
C19 0.050(2) 0.0431(18) 0.0392(18) -0.0116(15) -0.0036(15) 0.0089(15)
C20 0.084(3) 0.066(3) 0.064(3) -0.011(2) -0.006(2) 0.037(2)
C21 0.095(3) 0.079(3) 0.062(3) -0.011(2) 0.039(2) 0.009(3)
C22 0.082(3) 0.072(3) 0.038(2) 0.0071(17) 0.0179(19) 0.027(2)
B1 0.053(3) 0.078(4) 0.068(3) 0.003(3) 0.006(3) 0.001(3)
F1 0.068(5) 0.075(4) 0.103(6) 0.019(4) 0.036(4) 0.018(3)
F2 0.123(7) 0.195(10) 0.061(4) -0.018(5) -0.004(5) 0.005(7)
F3 0.041(3) 0.105(6) 0.300(17) 0.011(8) 0.009(7) -0.032(3)
F4 0.153(10) 0.056(4) 0.097(5) -0.006(3) 0.001(5) -0.001(4)
F1A 0.047(6) 0.247(16) 0.186(13) 0.001(10) 0.033(6) -0.032(8)
F2A 0.178(12) 0.221(13) 0.091(8) 0.009(8) 0.061(8) -0.013(10)
F3A 0.109(6) 0.152(9) 0.128(7) -0.049(6) 0.017(5) -0.082(6)
F4A 0.124(9) 0.107(8) 0.310(15) 0.069(8) -0.033(8) 0.037(7)

loop_
_atom_type_symbol
_atom_type_description
_atom_type_scat_dispersion_real
_atom_type_scat_dispersion_imag
_atom_type_scat_source
C C 0.0033 0.0016 'International Tables Vol C Tables 4.2.6.8 and 6.1.1.4'
H H 0.0000 0.0000 'International Tables Vol C Tables 4.2.6.8 and 6.1.1.4'
B B 0.0013 0.0007 'International Tables Vol C Tables 4.2.6.8 and 6.1.1.4'
F F 0.0171 0.0103 'International Tables Vol C Tables 4.2.6.8 and 6.1.1.4'
N N 0.0061 0.0033 'International Tables Vol C Tables 4.2.6.8 and 6.1.1.4'
O O 0.0106 0.0060 'International Tables Vol C Tables 4.2.6.8 and 6.1.1.4'
Ru Ru -1.2594 0.8363 'International Tables Vol C Tables 4.2.6.8 and 6.1.1.4'

loop_
_geom_angle_atom_site_label_1
_geom_angle_atom_site_label_2
_geom_angle_atom_site_label_3
_geom_angle
N2 Ru1 N1 76.69(9)
N2 Ru1 O1 85.56(9)
N1 Ru1 O1 84.73(10)
N2 Ru1 C17 131.92(10)
N1 Ru1 C17 91.11(10)
O1 Ru1 C17 140.18(10)
N2 Ru1 C13 93.82(10)
N1 Ru1 C13 141.86(10)
O1 Ru1 C13 131.92(12)
C17 Ru1 C13 67.77(11)
N2 Ru1 C18 101.28(10)
N1 Ru1 C18 106.89(10)
O1 Ru1 C18 167.53(11)
C17 Ru1 C18 37.93(10)
C13 Ru1 C18 38.05(11)
N2 Ru1 C14 112.46(11)
N1 Ru1 C14 170.17(10)
O1 Ru1 C14 99.21(12)
C17 Ru1 C14 80.08(11)
C13 Ru1 C14 37.52(11)
C18 Ru1 C14 68.59(11)
N2 Ru1 C16 169.55(10)
N1 Ru1 C16 103.15(10)
O1 Ru1 C16 104.86(10)
C17 Ru1 C16 37.86(11)
C13 Ru1 C16 79.83(11)
C18 Ru1 C16 68.61(10)
C14 Ru1 C16 67.18(11)
N2 Ru1 C15 147.06(11)
N1 Ru1 C15 134.50(11)
O1 Ru1 C15 87.28(11)
C17 Ru1 C15 67.87(11)
C13 Ru1 C15 67.87(12)
C18 Ru1 C15 81.33(11)
C14 Ru1 C15 37.58(11)
C16 Ru1 C15 37.04(12)
C1 N1 C5 118.2(2)
C1 N1 Ru1 125.0(2)
C5 N1 Ru1 116.76(18)
C6 N2 C12 104.8(2)
C6 N2 Ru1 116.68(18)
C12 N2 Ru1 138.51(19)
C6 N3 C7 103.5(2)
N1 C1 C2 122.5(3)
C3 C2 C1 119.1(3)
C2 C3 C4 119.3(3)
C3 C4 C5 119.2(3)
N1 C5 C4 121.6(3)
N1 C5 C6 113.1(2)
C4 C5 C6 125.2(3)
N3 C6 N2 115.5(2)
N3 C6 C5 127.8(3)
N2 C6 C5 116.7(2)
N3 C7 C8 130.7(3)
N3 C7 C12 109.2(2)
C8 C7 C12 120.1(3)
C9 C8 C7 117.9(3)
C8 C9 C10 121.7(3)
C11 C10 C9 121.7(3)
C10 C11 C12 117.2(3)
N2 C12 C11 131.7(3)
N2 C12 C7 106.9(2)
C11 C12 C7 121.4(3)
C14 C13 C18 121.8(3)
C14 C13 Ru1 72.06(16)
C18 C13 Ru1 71.66(16)
C13 C14 C15 120.5(3)
C13 C14 Ru1 70.42(16)
C15 C14 Ru1 72.36(16)
C16 C15 C14 118.6(3)
C16 C15 C22 120.6(3)
C14 C15 C22 120.7(3)
C16 C15 Ru1 70.81(17)
C14 C15 Ru1 70.06(16)
C22 C15 Ru1 128.1(2)
C15 C16 C17 120.2(3)
C15 C16 Ru1 72.15(17)
C17 C16 Ru1 69.42(16)
C18 C17 C16 122.0(3)
C18 C17 Ru1 72.07(16)
C16 C17 Ru1 72.72(16)
C17 C18 C13 116.8(3)
C17 C18 C19 122.9(3)
C13 C18 C19 120.2(3)
C17 C18 Ru1 70.00(15)
C13 C18 Ru1 70.29(15)
C19 C18 Ru1 131.3(2)
C21 C19 C18 114.1(3)
C21 C19 C20 111.4(3)
C18 C19 C20 108.5(3)
F1A B1 F2A 118.6(11)
F1A B1 F4A 120.5(11)
F2A B1 F4A 102.9(10)
F1A B1 F3A 110.9(10)
F2A B1 F3A 112.3(8)
F4A B1 F3A 87.4(9)
F3 B1 F2 108.0(9)
F3 B1 F4 131.5(7)
F2 B1 F4 102.4(7)
F3 B1 F1 106.0(8)
F2 B1 F1 100.6(7)
F4 B1 F1 104.5(7)

loop_
_geom_bond_atom_site_label_1
_geom_bond_atom_site_label_2
_geom_bond_distance
Ru1 N2 2.067(2)
Ru1 N1 2.114(2)
Ru1 O1 2.123(2)
Ru1 C17 2.155(3)
Ru1 C13 2.164(3)
Ru1 C18 2.182(3)
Ru1 C14 2.185(3)
Ru1 C16 2.198(3)
Ru1 C15 2.215(3)
N1 C1 1.335(4)
N1 C5 1.357(3)
N2 C6 1.350(3)
N2 C12 1.378(3)
N3 C6 1.333(3)
N3 C7 1.384(4)
C1 C2 1.377(4)
C2 C3 1.370(5)
C3 C4 1.375(4)
C4 C5 1.380(4)
C5 C6 1.454(4)
C7 C8 1.401(4)
C7 C12 1.413(4)
C8 C9 1.371(4)
C9 C10 1.403(5)
C10 C11 1.373(4)
C11 C12 1.401(4)
C13 C14 1.399(4)
C13 C18 1.417(4)
C14 C15 1.418(4)
C15 C16 1.402(4)
C15 C22 1.504(4)
C16 C17 1.413(4)
C17 C18 1.410(4)
C18 C19 1.518(4)
C19 C21 1.513(5)
C19 C20 1.528(5)
B1 F1A 1.223(14)
B1 F2A 1.260(11)
B1 F4A 1.257(13)
B1 F3 1.331(9)
B1 F3A 1.363(10)
B1 F2 1.426(11)
B1 F4 1.441(11)
B1 F1 1.433(13)
